data_4063369
loop_
_publ_author_name
'Froese, Robert D. J.'
'Jazdzewski, Brian A.'
'Klosin, Jerzy'
'Kuhlman, Roger L.'
'Theriault, Curt N.'
'Welsh, Dean M.'
'Abboud, Khalil A.'

_publ_section_title
;
 Imino-Amido Hf and Zr Complexes: Synthesis, Isomerization, and Olefin
 Polymerization
;
_journal_issue 2
_journal_name_full Organometallics
_journal_page_first 251
_journal_page_last 262
_journal_paper_doi 10.1021/om1008742
_journal_volume 30
_journal_year 2011
_chemical_formula_sum 'C17 H27 N O'
_chemical_formula_weight 261.40
_chemical_name_systematic
; 
 ? 
;
_space_group_IT_number 61
_symmetry_cell_setting orthorhombic
_symmetry_space_group_name_Hall '-P 2ac 2ab'
_symmetry_space_group_name_H-M 'P b c a'
_atom_sites_solution_hydrogens geom
_atom_sites_solution_primary direct
_atom_sites_solution_secondary difmap
_audit_creation_method SHELXL-97
_audit_update_record
;
2010-09-06 # Formatted by publCIF
;
_cell_angle_alpha 90.00
_cell_angle_beta 90.00
_cell_angle_gamma 90.00
_cell_formula_units_Z 16
_cell_length_a 11.3342(10)
_cell_length_b 17.5160(16)
_cell_length_c 32.797(3)
_cell_measurement_reflns_used 9932
_cell_measurement_temperature 200(2)
_cell_measurement_theta_max 24.99
_cell_measurement_theta_min 2.23
_cell_volume 6511.2(10)
_computing_cell_refinement 'Bruker SAINT'
_computing_data_collection 'Bruker APEX2'
_computing_data_reduction 'Bruker SAINT'
_computing_molecular_graphics 'Bruker SHELXTL'
_computing_publication_material 'Bruker SHELXTL'
_computing_structure_refinement 'SHELXL-97 (Sheldrick, 2008)'
_computing_structure_solution 'SHELXS-97 (Sheldrick, 2008)'
_diffrn_ambient_temperature 200(2)
_diffrn_measured_fraction_theta_full 0.994
_diffrn_measured_fraction_theta_max 0.994
_diffrn_measurement_device_type 'Bruker X2S'
_diffrn_measurement_method '\f and \w scans'
_diffrn_radiation_monochromator graphite
_diffrn_radiation_source 'fine-focus sealed tube'
_diffrn_radiation_type MoK\a
_diffrn_radiation_wavelength 0.71073
_diffrn_reflns_av_R_equivalents 0.0450
_diffrn_reflns_av_sigmaI/netI 0.0274
_diffrn_reflns_limit_h_max 13
_diffrn_reflns_limit_h_min -13
_diffrn_reflns_limit_k_max 20
_diffrn_reflns_limit_k_min -20
_diffrn_reflns_limit_l_max 37
_diffrn_reflns_limit_l_min -37
_diffrn_reflns_number 37925
_diffrn_reflns_theta_full 25.04
_diffrn_reflns_theta_max 25.04
_diffrn_reflns_theta_min 1.24
_diffrn_standards_decay_% ,1
_diffrn_standards_interval_count 0
_diffrn_standards_number 0
_exptl_absorpt_coefficient_mu 0.065
_exptl_absorpt_correction_type none
_exptl_crystal_colour colorless
_exptl_crystal_density_diffrn 1.067
_exptl_crystal_density_method 'not measured'
_exptl_crystal_description block
_exptl_crystal_F_000 2304
_exptl_crystal_size_max 0.50
_exptl_crystal_size_mid 0.50
_exptl_crystal_size_min 0.50
_refine_diff_density_max 0.197
_refine_diff_density_min -0.196
_refine_diff_density_rms 0.045
_refine_ls_extinction_coef 0.0101(7)
_refine_ls_extinction_expression Fc^*^=kFc[1+0.001xFc^2^\l^3^/sin(2\q)]^-1/4^
_refine_ls_extinction_method SHELXL
_refine_ls_goodness_of_fit_ref 1.116
_refine_ls_hydrogen_treatment mixed
_refine_ls_matrix_type full
_refine_ls_number_parameters 366
_refine_ls_number_reflns 5722
_refine_ls_number_restraints 0
_refine_ls_restrained_S_all 1.116
_refine_ls_R_factor_all 0.0658
_refine_ls_R_factor_gt 0.0546
_refine_ls_shift/su_max 0.001
_refine_ls_shift/su_mean 0.000
_refine_ls_structure_factor_coef Fsqd
_refine_ls_weighting_details 'calc w=1/[\s^2^(Fo^2^)+(0.0772P)^2^+1.8241P] where P=(Fo^2^+2Fc^2^)/3'
_refine_ls_weighting_scheme calc
_refine_ls_wR_factor_gt 0.1423
_refine_ls_wR_factor_ref 0.1583
_reflns_number_gt 4723
_reflns_number_total 5722
_reflns_threshold_expression >2sigma(I)
_cod_data_source_file om1008742_si_002.cif
_cod_data_source_block 9
_cod_depositor_comments
;
The following automatic conversions were performed:

'_symmetry_cell_setting' value 'Orthorhombic' changed to
'orthorhombic' according to the built-in table from CIF Core
dictionary named 'cif_core.dic' version 2.4.1 from 2010-06-29.

Automatic conversion script
Id: cif_fix_values 1646 2011-03-28 12:23:43Z adriana 
;
_cod_original_sg_symbol_H-M Pbca
_cod_database_code 4063369

loop_
_symmetry_equiv_pos_as_xyz
'x, y, z'
'x+1/2, -y+1/2, -z'
'-x, y+1/2, -z+1/2'
'-x+1/2, -y, z+1/2'
'-x, -y, -z'
'-x-1/2, y-1/2, z'
'x, -y-1/2, z-1/2'
'x-1/2, y, -z-1/2'

loop_
_atom_site_label
_atom_site_type_symbol
_atom_site_fract_x
_atom_site_fract_y
_atom_site_fract_z
_atom_site_U_iso_or_equiv
_atom_site_adp_type
_atom_site_occupancy
_atom_site_symmetry_multiplicity
_atom_site_calc_flag
_atom_site_refinement_flags
_atom_site_disorder_assembly
_atom_site_disorder_group
O1 O 0.16652(12) 1.03476(9) 0.57810(5) 0.0638(4) Uani 1 1 d . . .
O2 O 0.68455(11) 0.02293(8) 0.61815(4) 0.0531(4) Uani 1 1 d . . .
N1 N 0.40813(13) 0.99367(8) 0.64004(4) 0.0365(3) Uani 1 1 d . . .
H1 H 0.4809(19) 1.0081(11) 0.6364(6) 0.046(5) Uiso 1 1 d . . .
N2 N 0.92406(12) 0.12484(8) 0.58243(4) 0.0344(3) Uani 1 1 d . . .
H2 H 0.9957(19) 0.1069(11) 0.5752(6) 0.046(5) Uiso 1 1 d . . .
C1 C 0.32489(14) 1.05368(10) 0.62600(5) 0.0374(4) Uani 1 1 d . . .
C2 C 0.27049(16) 1.02791(10) 0.58533(6) 0.0427(4) Uani 1 1 d . . .
C3 C 0.22762(18) 1.07074(12) 0.65667(6) 0.0523(5) Uani 1 1 d . . .
H3A H 0.1847 1.0236 0.6630 0.078 Uiso 1 1 calc R . .
H3B H 0.1730 1.1083 0.6451 0.078 Uiso 1 1 calc R . .
H3C H 0.2625 1.0913 0.6817 0.078 Uiso 1 1 calc R . .
C4 C 0.39423(19) 1.12683(11) 0.61654(7) 0.0559(5) Uani 1 1 d . . .
H4A H 0.4218 1.1498 0.6421 0.084 Uiso 1 1 calc R . .
H4B H 0.3429 1.1630 0.6022 0.084 Uiso 1 1 calc R . .
H4C H 0.4622 1.1144 0.5993 0.084 Uiso 1 1 calc R . .
C5 C 0.3517(2) 0.99644(16) 0.55352(7) 0.0713(7) Uani 1 1 d . . .
H5A H 0.3487 0.9405 0.5541 0.107 Uiso 1 1 calc R . .
H5B H 0.4324 1.0135 0.5590 0.107 Uiso 1 1 calc R . .
H5C H 0.3270 1.0147 0.5266 0.107 Uiso 1 1 calc R . .
C6 C 0.39531(15) 0.95608(10) 0.67851(5) 0.0383(4) Uani 1 1 d . . .
C7 C 0.46361(17) 0.97829(12) 0.71237(6) 0.0466(5) Uani 1 1 d . . .
C8 C 0.4566(2) 0.93464(14) 0.74766(6) 0.0625(6) Uani 1 1 d . . .
H8 H 0.5044 0.9479 0.7704 0.075 Uiso 1 1 calc R . .
C9 C 0.3831(2) 0.87312(15) 0.75060(7) 0.0718(7) Uani 1 1 d . . .
H9 H 0.3800 0.8442 0.7751 0.086 Uiso 1 1 calc R . .
C10 C 0.3132(2) 0.85310(13) 0.71785(7) 0.0632(6) Uani 1 1 d . . .
H10 H 0.2605 0.8112 0.7204 0.076 Uiso 1 1 calc R . .
C11 C 0.31834(17) 0.89303(10) 0.68127(6) 0.0443(4) Uani 1 1 d . . .
C12 C 0.54378(17) 1.04777(13) 0.71252(6) 0.0537(5) Uani 1 1 d . . .
H12 H 0.5445 1.0692 0.6843 0.064 Uiso 1 1 calc R . .
C13 C 0.6704(2) 1.0277(2) 0.72378(8) 0.0818(8) Uani 1 1 d . . .
H13A H 0.6730 1.0091 0.7519 0.123 Uiso 1 1 calc R . .
H13B H 0.7201 1.0733 0.7213 0.123 Uiso 1 1 calc R . .
H13C H 0.6997 0.9879 0.7054 0.123 Uiso 1 1 calc R . .
C14 C 0.4958(3) 1.10940(16) 0.74097(8) 0.0808(8) Uani 1 1 d . . .
H14A H 0.4162 1.1240 0.7322 0.121 Uiso 1 1 calc R . .
H14B H 0.5476 1.1542 0.7400 0.121 Uiso 1 1 calc R . .
H14C H 0.4928 1.0896 0.7689 0.121 Uiso 1 1 calc R . .
C15 C 0.24857(17) 0.86581(11) 0.64460(6) 0.0465(5) Uani 1 1 d . . .
H15 H 0.2393 0.9104 0.6258 0.056 Uiso 1 1 calc R . .
C16 C 0.12495(19) 0.83697(15) 0.65490(8) 0.0663(6) Uani 1 1 d . . .
H16A H 0.1309 0.7915 0.6722 0.099 Uiso 1 1 calc R . .
H16B H 0.0832 0.8239 0.6297 0.099 Uiso 1 1 calc R . .
H16C H 0.0814 0.8769 0.6694 0.099 Uiso 1 1 calc R . .
C17 C 0.3176(2) 0.80472(14) 0.62172(8) 0.0631(6) Uani 1 1 d . . .
H17A H 0.3956 0.8246 0.6144 0.095 Uiso 1 1 calc R . .
H17B H 0.2748 0.7906 0.5969 0.095 Uiso 1 1 calc R . .
H17C H 0.3268 0.7597 0.6391 0.095 Uiso 1 1 calc R . .
C18 C 0.82972(14) 0.06998(9) 0.57101(5) 0.0339(4) Uani 1 1 d . . .
C19 C 0.78831(15) 0.03019(10) 0.61002(6) 0.0400(4) Uani 1 1 d . . .
C20 C 0.72618(15) 0.10843(11) 0.54989(6) 0.0437(4) Uani 1 1 d . . .
H20A H 0.6932 0.1478 0.5678 0.066 Uiso 1 1 calc R . .
H20B H 0.6654 0.0703 0.5438 0.066 Uiso 1 1 calc R . .
H20C H 0.7532 0.1319 0.5244 0.066 Uiso 1 1 calc R . .
C21 C 0.87983(16) 0.00697(10) 0.54328(6) 0.0468(5) Uani 1 1 d . . .
H21A H 0.8938 0.0278 0.5160 0.070 Uiso 1 1 calc R . .
H21B H 0.8233 -0.0352 0.5416 0.070 Uiso 1 1 calc R . .
H21C H 0.9544 -0.0118 0.5546 0.070 Uiso 1 1 calc R . .
C22 C 0.8821(2) -0.00193(14) 0.63762(7) 0.0625(6) Uani 1 1 d . . .
H22A H 0.8902 0.0307 0.6617 0.094 Uiso 1 1 calc R . .
H22B H 0.9574 -0.0039 0.6230 0.094 Uiso 1 1 calc R . .
H22C H 0.8597 -0.0536 0.6461 0.094 Uiso 1 1 calc R . .
C23 C 0.91301(13) 0.20491(9) 0.57414(5) 0.0338(4) Uani 1 1 d . . .
C24 C 0.96343(14) 0.23711(10) 0.53884(5) 0.0360(4) Uani 1 1 d . . .
C25 C 0.95690(15) 0.31591(10) 0.53343(6) 0.0422(4) Uani 1 1 d . . .
H25 H 0.9924 0.3384 0.5101 0.051 Uiso 1 1 calc R . .
C26 C 0.89985(15) 0.36200(10) 0.56130(6) 0.0451(5) Uani 1 1 d . . .
H26 H 0.8951 0.4155 0.5569 0.054 Uiso 1 1 calc R . .
C27 C 0.84978(15) 0.32992(10) 0.59561(6) 0.0437(4) Uani 1 1 d . . .
H27 H 0.8103 0.3619 0.6147 0.052 Uiso 1 1 calc R . .
C28 C 0.85587(14) 0.25167(10) 0.60291(5) 0.0385(4) Uani 1 1 d . . .
C29 C 1.02848(16) 0.18904(10) 0.50746(5) 0.0415(4) Uani 1 1 d . . .
H29 H 1.0091 0.1343 0.5130 0.050 Uiso 1 1 calc R . .
C30 C 0.9914(2) 0.20643(16) 0.46388(6) 0.0701(7) Uani 1 1 d . . .
H30A H 0.9069 0.1962 0.4607 0.105 Uiso 1 1 calc R . .
H30B H 1.0361 0.1740 0.4451 0.105 Uiso 1 1 calc R . .
H30C H 1.0073 0.2602 0.4578 0.105 Uiso 1 1 calc R . .
C31 C 1.16153(17) 0.19846(13) 0.51248(7) 0.0558(5) Uani 1 1 d . . .
H31A H 1.1829 0.2521 0.5084 0.084 Uiso 1 1 calc R . .
H31B H 1.2024 0.1668 0.4923 0.084 Uiso 1 1 calc R . .
H31C H 1.1847 0.1825 0.5400 0.084 Uiso 1 1 calc R . .
C32 C 0.80624(18) 0.22064(11) 0.64258(6) 0.0493(5) Uani 1 1 d . . .
H32 H 0.8114 0.1637 0.6415 0.059 Uiso 1 1 calc R . .
C33 C 0.6770(2) 0.24212(16) 0.64880(7) 0.0695(7) Uani 1 1 d . . .
H33A H 0.6707 0.2973 0.6533 0.104 Uiso 1 1 calc R . .
H33B H 0.6457 0.2149 0.6726 0.104 Uiso 1 1 calc R . .
H33C H 0.6316 0.2280 0.6245 0.104 Uiso 1 1 calc R . .
C34 C 0.8788(2) 0.24776(19) 0.67895(7) 0.0821(8) Uani 1 1 d . . .
H34A H 0.9607 0.2308 0.6758 0.123 Uiso 1 1 calc R . .
H34B H 0.8459 0.2263 0.7041 0.123 Uiso 1 1 calc R . .
H34C H 0.8763 0.3036 0.6804 0.123 Uiso 1 1 calc R . .

loop_
_atom_site_aniso_label
_atom_site_aniso_U_11
_atom_site_aniso_U_22
_atom_site_aniso_U_33
_atom_site_aniso_U_23
_atom_site_aniso_U_13
_atom_site_aniso_U_12
O1 0.0389(8) 0.0774(11) 0.0750(10) 0.0012(8) -0.0136(7) 0.0087(7)
O2 0.0406(7) 0.0628(9) 0.0558(8) 0.0004(7) 0.0117(6) -0.0112(6)
N1 0.0314(8) 0.0413(8) 0.0368(8) 0.0033(6) 0.0001(6) 0.0024(6)
N2 0.0271(7) 0.0304(7) 0.0458(8) -0.0011(6) 0.0018(6) 0.0004(5)
C1 0.0344(9) 0.0359(9) 0.0420(10) 0.0012(7) 0.0019(7) 0.0043(7)
C2 0.0387(10) 0.0429(10) 0.0465(10) 0.0039(8) -0.0045(8) 0.0069(8)
C3 0.0497(11) 0.0522(12) 0.0551(12) -0.0020(9) 0.0113(9) 0.0130(9)
C4 0.0540(12) 0.0419(11) 0.0719(14) 0.0089(10) 0.0002(10) -0.0018(9)
C5 0.0640(14) 0.104(2) 0.0455(12) -0.0166(12) -0.0109(11) 0.0271(13)
C6 0.0376(9) 0.0402(9) 0.0373(9) 0.0026(7) 0.0008(7) 0.0040(7)
C7 0.0430(10) 0.0581(12) 0.0388(10) 0.0008(8) -0.0015(8) 0.0027(8)
C8 0.0698(14) 0.0757(15) 0.0419(11) 0.0097(10) -0.0096(10) -0.0018(12)
C9 0.0941(18) 0.0736(16) 0.0476(12) 0.0231(11) -0.0028(12) -0.0039(14)
C10 0.0777(15) 0.0544(13) 0.0575(13) 0.0136(10) 0.0030(11) -0.0109(11)
C11 0.0493(10) 0.0394(10) 0.0442(10) 0.0017(8) 0.0023(8) 0.0006(8)
C12 0.0459(11) 0.0760(14) 0.0392(10) -0.0045(9) -0.0031(9) -0.0134(10)
C13 0.0498(13) 0.137(3) 0.0588(15) -0.0034(15) -0.0109(11) -0.0108(14)
C14 0.0821(17) 0.0801(18) 0.0801(17) -0.0264(14) 0.0157(14) -0.0259(14)
C15 0.0483(11) 0.0390(10) 0.0521(11) -0.0017(8) 0.0015(9) -0.0058(8)
C16 0.0491(12) 0.0737(15) 0.0760(15) -0.0159(12) 0.0098(11) -0.0055(11)
C17 0.0514(12) 0.0637(14) 0.0744(15) -0.0190(12) 0.0102(11) -0.0059(10)
C18 0.0299(8) 0.0321(8) 0.0396(9) -0.0001(7) 0.0008(7) -0.0018(6)
C19 0.0387(9) 0.0363(9) 0.0450(10) -0.0007(7) 0.0030(8) -0.0050(7)
C20 0.0376(9) 0.0429(10) 0.0507(11) -0.0004(8) -0.0080(8) -0.0013(7)
C21 0.0426(10) 0.0397(10) 0.0582(12) -0.0121(8) 0.0085(9) -0.0028(8)
C22 0.0570(13) 0.0664(14) 0.0641(14) 0.0262(11) -0.0037(11) -0.0009(10)
C23 0.0276(8) 0.0305(8) 0.0433(9) -0.0002(7) -0.0024(7) -0.0009(6)
C24 0.0275(8) 0.0366(9) 0.0440(10) 0.0007(7) -0.0009(7) -0.0034(6)
C25 0.0360(9) 0.0397(10) 0.0508(11) 0.0049(8) -0.0008(8) -0.0050(7)
C26 0.0387(9) 0.0305(9) 0.0662(12) 0.0050(8) -0.0046(9) -0.0012(7)
C27 0.0370(9) 0.0362(9) 0.0579(11) -0.0067(8) 0.0023(8) 0.0032(7)
C28 0.0332(8) 0.0342(9) 0.0480(10) -0.0034(7) 0.0033(7) 0.0009(7)
C29 0.0425(10) 0.0404(10) 0.0415(10) 0.0016(8) 0.0069(8) -0.0032(7)
C30 0.0786(16) 0.0864(18) 0.0453(12) -0.0071(11) -0.0028(11) 0.0116(13)
C31 0.0424(11) 0.0585(12) 0.0665(13) -0.0029(10) 0.0101(10) 0.0046(9)
C32 0.0561(11) 0.0396(10) 0.0523(12) -0.0045(8) 0.0162(9) 0.0008(8)
C33 0.0537(13) 0.0918(18) 0.0629(14) -0.0097(13) 0.0204(11) -0.0085(12)
C34 0.0735(16) 0.117(2) 0.0558(14) 0.0157(14) -0.0057(12) -0.0074(16)

loop_
_atom_type_symbol
_atom_type_description
_atom_type_scat_dispersion_real
_atom_type_scat_dispersion_imag
_atom_type_scat_source
C C 0.0033 0.0016 'International Tables Vol C Tables 4.2.6.8 and 6.1.1.4'
H H 0.0000 0.0000 'International Tables Vol C Tables 4.2.6.8 and 6.1.1.4'
N N 0.0061 0.0033 'International Tables Vol C Tables 4.2.6.8 and 6.1.1.4'
O O 0.0106 0.0060 'International Tables Vol C Tables 4.2.6.8 and 6.1.1.4'

loop_
_geom_angle_atom_site_label_1
_geom_angle_atom_site_label_2
_geom_angle_atom_site_label_3
_geom_angle
_geom_angle_site_symmetry_1
_geom_angle_site_symmetry_3
_geom_angle_publ_flag
C6 N1 C1 122.30(14) . . ?
C6 N1 H1 110.5(13) . . ?
C1 N1 H1 110.7(13) . . ?
C23 N2 C18 121.46(13) . . ?
C23 N2 H2 111.7(13) . . ?
C18 N2 H2 110.9(13) . . ?
N1 C1 C3 113.23(15) . . ?
N1 C1 C4 109.16(14) . . ?
C3 C1 C4 109.92(16) . . ?
N1 C1 C2 108.41(14) . . ?
C3 C1 C2 109.90(15) . . ?
C4 C1 C2 105.96(15) . . ?
O1 C2 C5 119.97(18) . . ?
O1 C2 C1 122.18(17) . . ?
C5 C2 C1 117.81(16) . . ?
C1 C3 H3A 109.5 . . ?
C1 C3 H3B 109.5 . . ?
H3A C3 H3B 109.5 . . ?
C1 C3 H3C 109.5 . . ?
H3A C3 H3C 109.5 . . ?
H3B C3 H3C 109.5 . . ?
C1 C4 H4A 109.5 . . ?
C1 C4 H4B 109.5 . . ?
H4A C4 H4B 109.5 . . ?
C1 C4 H4C 109.5 . . ?
H4A C4 H4C 109.5 . . ?
H4B C4 H4C 109.5 . . ?
C2 C5 H5A 109.5 . . ?
C2 C5 H5B 109.5 . . ?
H5A C5 H5B 109.5 . . ?
C2 C5 H5C 109.5 . . ?
H5A C5 H5C 109.5 . . ?
H5B C5 H5C 109.5 . . ?
C7 C6 C11 120.38(16) . . ?
C7 C6 N1 120.83(16) . . ?
C11 C6 N1 118.67(15) . . ?
C8 C7 C6 118.27(19) . . ?
C8 C7 C12 118.18(18) . . ?
C6 C7 C12 123.54(17) . . ?
C9 C8 C7 121.8(2) . . ?
C9 C8 H8 119.1 . . ?
C7 C8 H8 119.1 . . ?
C8 C9 C10 119.7(2) . . ?
C8 C9 H9 120.1 . . ?
C10 C9 H9 120.1 . . ?
C9 C10 C11 121.3(2) . . ?
C9 C10 H10 119.3 . . ?
C11 C10 H10 119.3 . . ?
C10 C11 C6 118.37(18) . . ?
C10 C11 C15 120.31(18) . . ?
C6 C11 C15 121.20(16) . . ?
C7 C12 C13 112.3(2) . . ?
C7 C12 C14 110.81(17) . . ?
C13 C12 C14 110.5(2) . . ?
C7 C12 H12 107.7 . . ?
C13 C12 H12 107.7 . . ?
C14 C12 H12 107.7 . . ?
C12 C13 H13A 109.5 . . ?
C12 C13 H13B 109.5 . . ?
H13A C13 H13B 109.5 . . ?
C12 C13 H13C 109.5 . . ?
H13A C13 H13C 109.5 . . ?
H13B C13 H13C 109.5 . . ?
C12 C14 H14A 109.5 . . ?
C12 C14 H14B 109.5 . . ?
H14A C14 H14B 109.5 . . ?
C12 C14 H14C 109.5 . . ?
H14A C14 H14C 109.5 . . ?
H14B C14 H14C 109.5 . . ?
C11 C15 C17 110.11(17) . . ?
C11 C15 C16 114.01(17) . . ?
C17 C15 C16 110.36(17) . . ?
C11 C15 H15 107.4 . . ?
C17 C15 H15 107.4 . . ?
C16 C15 H15 107.4 . . ?
C15 C16 H16A 109.5 . . ?
C15 C16 H16B 109.5 . . ?
H16A C16 H16B 109.5 . . ?
C15 C16 H16C 109.5 . . ?
H16A C16 H16C 109.5 . . ?
H16B C16 H16C 109.5 . . ?
C15 C17 H17A 109.5 . . ?
C15 C17 H17B 109.5 . . ?
H17A C17 H17B 109.5 . . ?
C15 C17 H17C 109.5 . . ?
H17A C17 H17C 109.5 . . ?
H17B C17 H17C 109.5 . . ?
N2 C18 C20 112.58(14) . . ?
N2 C18 C19 107.73(13) . . ?
C20 C18 C19 110.24(14) . . ?
N2 C18 C21 110.32(13) . . ?
C20 C18 C21 109.47(15) . . ?
C19 C18 C21 106.30(14) . . ?
O2 C19 C22 120.90(17) . . ?
O2 C19 C18 121.93(16) . . ?
C22 C19 C18 117.15(15) . . ?
C18 C20 H20A 109.5 . . ?
C18 C20 H20B 109.5 . . ?
H20A C20 H20B 109.5 . . ?
C18 C20 H20C 109.5 . . ?
H20A C20 H20C 109.5 . . ?
H20B C20 H20C 109.5 . . ?
C18 C21 H21A 109.5 . . ?
C18 C21 H21B 109.5 . . ?
H21A C21 H21B 109.5 . . ?
C18 C21 H21C 109.5 . . ?
H21A C21 H21C 109.5 . . ?
H21B C21 H21C 109.5 . . ?
C19 C22 H22A 109.5 . . ?
C19 C22 H22B 109.5 . . ?
H22A C22 H22B 109.5 . . ?
C19 C22 H22C 109.5 . . ?
H22A C22 H22C 109.5 . . ?
H22B C22 H22C 109.5 . . ?
C28 C23 C24 120.31(15) . . ?
C28 C23 N2 118.82(15) . . ?
C24 C23 N2 120.80(14) . . ?
C25 C24 C23 118.66(16) . . ?
C25 C24 C29 119.22(15) . . ?
C23 C24 C29 122.08(15) . . ?
C26 C25 C24 121.33(17) . . ?
C26 C25 H25 119.3 . . ?
C24 C25 H25 119.3 . . ?
C27 C26 C25 119.64(17) . . ?
C27 C26 H26 120.2 . . ?
C25 C26 H26 120.2 . . ?
C26 C27 C28 121.35(17) . . ?
C26 C27 H27 119.3 . . ?
C28 C27 H27 119.3 . . ?
C27 C28 C23 118.69(16) . . ?
C27 C28 C32 118.76(16) . . ?
C23 C28 C32 122.47(15) . . ?
C24 C29 C30 113.04(16) . . ?
C24 C29 C31 110.27(15) . . ?
C30 C29 C31 110.65(17) . . ?
C24 C29 H29 107.5 . . ?
C30 C29 H29 107.5 . . ?
C31 C29 H29 107.5 . . ?
C29 C30 H30A 109.5 . . ?
C29 C30 H30B 109.5 . . ?
H30A C30 H30B 109.5 . . ?
C29 C30 H30C 109.5 . . ?
H30A C30 H30C 109.5 . . ?
H30B C30 H30C 109.5 . . ?
C29 C31 H31A 109.5 . . ?
C29 C31 H31B 109.5 . . ?
H31A C31 H31B 109.5 . . ?
C29 C31 H31C 109.5 . . ?
H31A C31 H31C 109.5 . . ?
H31B C31 H31C 109.5 . . ?
C28 C32 C34 111.05(17) . . ?
C28 C32 C33 112.46(18) . . ?
C34 C32 C33 109.65(19) . . ?
C28 C32 H32 107.8 . . ?
C34 C32 H32 107.8 . . ?
C33 C32 H32 107.8 . . ?
C32 C33 H33A 109.5 . . ?
C32 C33 H33B 109.5 . . ?
H33A C33 H33B 109.5 . . ?
C32 C33 H33C 109.5 . . ?
H33A C33 H33C 109.5 . . ?
H33B C33 H33C 109.5 . . ?
C32 C34 H34A 109.5 . . ?
C32 C34 H34B 109.5 . . ?
H34A C34 H34B 109.5 . . ?
C32 C34 H34C 109.5 . . ?
H34A C34 H34C 109.5 . . ?
H34B C34 H34C 109.5 . . ?

loop_
_geom_bond_atom_site_label_1
_geom_bond_atom_site_label_2
_geom_bond_distance
_geom_bond_site_symmetry_2
_geom_bond_publ_flag
O1 C2 1.208(2) . ?
O2 C19 1.213(2) . ?
N1 C6 1.431(2) . ?
N1 C1 1.486(2) . ?
N1 H1 0.87(2) . ?
N2 C23 1.434(2) . ?
N2 C18 1.486(2) . ?
N2 H2 0.90(2) . ?
C1 C3 1.522(2) . ?
C1 C4 1.535(3) . ?
C1 C2 1.537(3) . ?
C2 C5 1.496(3) . ?
C3 H3A 0.9800 . ?
C3 H3B 0.9800 . ?
C3 H3C 0.9800 . ?
C4 H4A 0.9800 . ?
C4 H4B 0.9800 . ?
C4 H4C 0.9800 . ?
C5 H5A 0.9800 . ?
C5 H5B 0.9800 . ?
C5 H5C 0.9800 . ?
C6 C7 1.408(3) . ?
C6 C11 1.410(3) . ?
C7 C8 1.389(3) . ?
C7 C12 1.519(3) . ?
C8 C9 1.366(3) . ?
C8 H8 0.9500 . ?
C9 C10 1.380(3) . ?
C9 H9 0.9500 . ?
C10 C11 1.390(3) . ?
C10 H10 0.9500 . ?
C11 C15 1.516(3) . ?
C12 C13 1.523(3) . ?
C12 C14 1.527(3) . ?
C12 H12 1.0000 . ?
C13 H13A 0.9800 . ?
C13 H13B 0.9800 . ?
C13 H13C 0.9800 . ?
C14 H14A 0.9800 . ?
C14 H14B 0.9800 . ?
C14 H14C 0.9800 . ?
C15 C17 1.523(3) . ?
C15 C16 1.527(3) . ?
C15 H15 1.0000 . ?
C16 H16A 0.9800 . ?
C16 H16B 0.9800 . ?
C16 H16C 0.9800 . ?
C17 H17A 0.9800 . ?
C17 H17B 0.9800 . ?
C17 H17C 0.9800 . ?
C18 C20 1.520(2) . ?
C18 C19 1.531(2) . ?
C18 C21 1.539(2) . ?
C19 C22 1.505(3) . ?
C20 H20A 0.9800 . ?
C20 H20B 0.9800 . ?
C20 H20C 0.9800 . ?
C21 H21A 0.9800 . ?
C21 H21B 0.9800 . ?
C21 H21C 0.9800 . ?
C22 H22A 0.9800 . ?
C22 H22B 0.9800 . ?
C22 H22C 0.9800 . ?
C23 C28 1.408(2) . ?
C23 C24 1.409(2) . ?
C24 C25 1.394(2) . ?
C24 C29 1.520(2) . ?
C25 C26 1.380(3) . ?
C25 H25 0.9500 . ?
C26 C27 1.380(3) . ?
C26 H26 0.9500 . ?
C27 C28 1.393(2) . ?
C27 H27 0.9500 . ?
C28 C32 1.518(3) . ?
C29 C30 1.521(3) . ?
C29 C31 1.526(3) . ?
C29 H29 1.0000 . ?
C30 H30A 0.9800 . ?
C30 H30B 0.9800 . ?
C30 H30C 0.9800 . ?
C31 H31A 0.9800 . ?
C31 H31B 0.9800 . ?
C31 H31C 0.9800 . ?
C32 C34 1.524(3) . ?
C32 C33 1.526(3) . ?
C32 H32 1.0000 . ?
C33 H33A 0.9800 . ?
C33 H33B 0.9800 . ?
C33 H33C 0.9800 . ?
C34 H34A 0.9800 . ?
C34 H34B 0.9800 . ?
C34 H34C 0.9800 . ?
